data_7241166
loop_
_publ_author_name
'Alm\'a\<si, Miroslav'
'Zele\<n\'ak, Vladim\'ir'
'Gyepes, R\'obert'
'Zau\<ska, \<Lubo\<s'
'Bourrelly, Sandrine'

_publ_section_title
;
 A series of four novel alkaline earth metal--organic frameworks
 constructed of Ca(ii), Sr(ii), Ba(ii) ions and tetrahedral MTB linker:
 structural diversity, stability study and low/high-pressure gas
 adsorption properties
;
_journal_issue 54
_journal_name_full 'RSC Advances'
_journal_page_first 32323
_journal_page_last 32334
_journal_paper_doi 10.1039/D0RA05145D
_journal_volume 10
_journal_year 2020
_chemical_formula_moiety 'C58 H32 Ca4 O16 [+ solvent]'
_chemical_formula_sum 'C58 H32 Ca4 O16'
_chemical_formula_weight 1145.15
_space_group_crystal_system orthorhombic
_space_group_IT_number 29
_space_group_name_Hall 'P 2c -2ac'
_space_group_name_H-M_alt 'P c a 21'
_atom_sites_solution_hydrogens geom
_atom_sites_solution_primary direct
_audit_creation_method SHELXL-2018/3
_audit_update_record
;
2020-08-20 deposited with the CCDC.	2020-08-20 downloaded from the CCDC.
;
_cell_angle_alpha 90
_cell_angle_beta 90
_cell_angle_gamma 90
_cell_formula_units_Z 4
_cell_length_a 12.4203(6)
_cell_length_b 22.3330(8)
_cell_length_c 28.0820(12)
_cell_measurement_reflns_used 7837
_cell_measurement_temperature 150(2)
_cell_measurement_theta_max 25.2116
_cell_measurement_theta_min 2.3713
_cell_volume 7789.5(6)
_computing_cell_refinement 'SAINT V8.38A (Bruker AXS Inc., 2017)'
_computing_data_collection 'Bruker Instrument Service vV6.2.10'
_computing_data_reduction 'SAINT V8.38A (Bruker AXS Inc., 2017)'
_computing_molecular_graphics
'K. Brandenburg, H. Putz, DIAMOND--Crystal and Molecular Structure Visualization, version  4.5, Crystal Impact GbR, Bonn, 2017'
_computing_publication_material 'PLATON (Spek, 2020)'
_computing_structure_refinement 'SHELXL-2018/3 (Sheldrick, 2018)'
_computing_structure_solution 'SHELXT 2014/5 (Sheldrick, 2014)'
_diffrn_ambient_temperature 150(2)
_diffrn_measured_fraction_theta_full 1.000
_diffrn_measured_fraction_theta_max 0.998
_diffrn_measurement_device_type 'Nonius KappaCCD with Bruker APEX II detector'
_diffrn_radiation_type MoK\a
_diffrn_radiation_wavelength 0.71073
_diffrn_reflns_av_R_equivalents 0.0729
_diffrn_reflns_av_unetI/netI 0.0799
_diffrn_reflns_Laue_measured_fraction_full 1.000
_diffrn_reflns_Laue_measured_fraction_max 0.998
_diffrn_reflns_limit_h_max 15
_diffrn_reflns_limit_h_min -15
_diffrn_reflns_limit_k_max 26
_diffrn_reflns_limit_k_min -27
_diffrn_reflns_limit_l_max 34
_diffrn_reflns_limit_l_min -34
_diffrn_reflns_number 66563
_diffrn_reflns_point_group_measured_fraction_full 0.996
_diffrn_reflns_point_group_measured_fraction_max 0.992
_diffrn_reflns_theta_full 25.242
_diffrn_reflns_theta_max 26.092
_diffrn_reflns_theta_min 0.912
_exptl_absorpt_coefficient_mu 0.327
_exptl_absorpt_correction_T_max 0.86
_exptl_absorpt_correction_T_min 0.68
_exptl_absorpt_correction_type multi-scan
_exptl_absorpt_process_details
;
SADABS-2016/2 - Bruker AXS area detector scaling and absorption correction
;
_exptl_crystal_colour colourless
_exptl_crystal_density_diffrn 0.976
_exptl_crystal_description prism
_exptl_crystal_F_000 2352
_exptl_crystal_size_max 0.471
_exptl_crystal_size_mid 0.436
_exptl_crystal_size_min 0.298
_refine_diff_density_max 1.186
_refine_diff_density_min -0.301
_refine_diff_density_rms 0.059
_refine_ls_abs_structure_details
;
 Refined as an inversion twin.
;
_refine_ls_abs_structure_Flack 0.33(5)
_refine_ls_extinction_method none
_refine_ls_goodness_of_fit_ref 1.003
_refine_ls_hydrogen_treatment constr
_refine_ls_matrix_type full
_refine_ls_number_parameters 704
_refine_ls_number_reflns 15332
_refine_ls_number_restraints 8
_refine_ls_restrained_S_all 1.004
_refine_ls_R_factor_all 0.1054
_refine_ls_R_factor_gt 0.0572
_refine_ls_shift/su_max 0.000
_refine_ls_shift/su_mean 0.000
_refine_ls_structure_factor_coef Fsqd
_refine_ls_weighting_details 'w=1/[\s^2^(Fo^2^)+(0.0867P)^2^] where P=(Fo^2^+2Fc^2^)/3'
_refine_ls_weighting_scheme calc
_refine_ls_wR_factor_gt 0.1402
_refine_ls_wR_factor_ref 0.1622
_reflns_Friedel_coverage 0.946
_reflns_Friedel_fraction_full 0.992
_reflns_Friedel_fraction_max 0.987
_reflns_number_gt 9687
_reflns_number_total 15332
_reflns_threshold_expression 'I > 2\s(I)'
_cod_data_source_file d0ra05145d2.cif
_cod_data_source_block camtb_100c_new_sq
_cod_depositor_comments
;
The following automatic conversions were performed:

data item '_exptl_absorpt_correction_type' value 'Multi-Scan' was
changed to 'multi-scan' in accordance with the
/home/data/users/saulius/crontab/automatic-downloads/rss-feeds/RSC/lib/dictionaries/cif_core.dic
dictionary named 'cif_core.dic' version 2.4.2 last updated on
2011-04-26.

Automatic conversion script
Id: cif_fix_values 7556 2019-12-06 15:28:31Z antanas 

 Adding full bibliography for 7241163--7241166.cif.
;
_cod_database_code 7241166
_shelx_shelxl_version_number 2018/3
_shelx_space_group_comment
;
The symmetry employed for this shelxl refinement is uniquely defined
by the following loop, which should always be used as a source of
symmetry information in preference to the above space-group names.
They are only intended as comments.
;
_shelx_estimated_absorpt_t_min 0.861
_shelx_estimated_absorpt_t_max 0.909

loop_
_space_group_symop_operation_xyz
'x, y, z'
'-x, -y, z+1/2'
'-x+1/2, y, z+1/2'
'x+1/2, -y, z'

loop_
_atom_site_label
_atom_site_type_symbol
_atom_site_fract_x
_atom_site_fract_y
_atom_site_fract_z
_atom_site_U_iso_or_equiv
_atom_site_adp_type
_atom_site_occupancy
_atom_site_site_symmetry_order
_atom_site_calc_flag
_atom_site_refinement_flags_posn
_atom_site_refinement_flags_adp
_atom_site_refinement_flags_occupancy
_atom_site_disorder_assembly
_atom_site_disorder_group
Ca1 Ca 0.22961(14) 0.25213(6) 0.13303(5) 0.0325(4) Uani 1 1 d . . . . .
Ca2 Ca -0.24835(19) -0.33569(5) 0.00097(6) 0.0358(3) Uani 1 1 d . . . . .
Ca3 Ca 0.27779(15) 0.25409(6) -0.12991(5) 0.0339(4) Uani 1 1 d . . . . .
Ca4 Ca 0.29809(11) 0.17097(5) -0.25076(6) 0.0357(3) Uani 1 1 d . . . . .
O1 O 0.2625(6) 0.1605(2) -0.1623(2) 0.061(2) Uani 1 1 d . . . . .
O2 O 0.3631(7) 0.0934(3) -0.1953(2) 0.087(2) Uani 1 1 d . . . . .
O3 O -0.1167(5) -0.2604(2) 0.01143(17) 0.0427(14) Uani 1 1 d . . . . .
O4 O -0.1580(5) -0.2212(2) -0.05751(19) 0.0515(15) Uani 1 1 d . . . . .
O5 O 0.2347(6) 0.1560(2) 0.16222(18) 0.0519(18) Uani 1 1 d . . . . .
O6 O 0.1467(7) 0.0855(2) 0.2008(2) 0.077(2) Uani 1 1 d . . . . .
O7 O 0.6136(5) -0.2650(2) -0.00701(19) 0.0495(17) Uani 1 1 d . . . . .
O8 O 0.6561(5) -0.2233(2) 0.06340(18) 0.0538(16) Uani 1 1 d . . . . .
O9 O 0.2690(4) 0.2734(2) 0.29099(17) 0.0385(13) Uani 1 1 d . . . . .
O10 O 0.2910(4) 0.2600(2) 0.21313(17) 0.0410(14) Uani 1 1 d . . . . .
O11 O 0.7120(5) 0.6551(2) 0.41121(18) 0.0489(17) Uani 1 1 d . . . . .
O12 O 0.8090(6) 0.5852(2) 0.44729(18) 0.072(2) Uani 1 1 d . . . . .
O13 O 0.7489(5) 0.6590(2) 0.09100(19) 0.0476(16) Uani 1 1 d . . . . .
O14 O 0.6459(5) 0.5973(2) 0.05007(17) 0.0626(17) Uani 1 1 d . . . . .
O15 O 0.0690(4) 0.26816(19) 0.17015(15) 0.0406(12) Uani 1 1 d . . . . .
O16 O 0.0461(4) 0.22950(18) 0.2440(2) 0.0456(12) Uani 1 1 d . . . . .
C1 C 0.3034(8) 0.1066(4) -0.1644(3) 0.052(3) Uani 1 1 d . . . . .
C2 C 0.2879(8) 0.0658(3) -0.1239(3) 0.046(2) Uani 1 1 d . . . . .
C3 C 0.3534(8) 0.0172(3) -0.1171(3) 0.053(2) Uani 1 1 d . . . . .
H3 H 0.411311 0.010382 -0.138523 0.064 Uiso 1 1 calc R U . . .
C4 C 0.3375(8) -0.0221(3) -0.0799(3) 0.047(2) Uani 1 1 d . . . . .
H4 H 0.379288 -0.057652 -0.078542 0.056 Uiso 1 1 calc R U . . .
C5 C 0.2629(7) -0.0112(3) -0.0447(2) 0.034(2) Uani 1 1 d . . . . .
C6 C 0.1998(7) 0.0376(3) -0.0491(3) 0.039(2) Uani 1 1 d . . . . .
H6 H 0.146837 0.045373 -0.025512 0.046 Uiso 1 1 calc R U . . .
C7 C 0.2104(7) 0.0775(3) -0.0879(3) 0.040(2) Uani 1 1 d . . . . .
H7 H 0.165788 0.111936 -0.089869 0.048 Uiso 1 1 calc R U . . .
C8 C 0.2544(8) -0.0532(2) -0.0014(3) 0.0293(14) Uani 1 1 d . . . . .
C9 C 0.1555(6) -0.0947(3) -0.0070(2) 0.0283(17) Uani 1 1 d . . . . .
C10 C 0.0752(7) -0.0871(3) -0.0403(3) 0.0382(19) Uani 1 1 d . . . . .
H10 H 0.076611 -0.053311 -0.060898 0.046 Uiso 1 1 calc R U . . .
C11 C -0.0078(7) -0.1285(3) -0.0440(3) 0.043(2) Uani 1 1 d . . . . .
H11 H -0.062930 -0.121871 -0.066865 0.051 Uiso 1 1 calc R U . . .
C12 C -0.0132(6) -0.1777(3) -0.0164(2) 0.0305(17) Uani 1 1 d . . . . .
C13 C -0.1035(6) -0.2236(3) -0.0225(2) 0.0274(16) Uani 1 1 d . U . . .
C14 C 0.0653(6) -0.1849(3) 0.0177(2) 0.0342(18) Uani 1 1 d . . . . .
H14 H 0.063195 -0.218920 0.037991 0.041 Uiso 1 1 calc R U . . .
C15 C 0.1427(6) -0.1457(3) 0.0228(2) 0.0304(17) Uani 1 1 d . . . . .
H15 H 0.193140 -0.151624 0.047820 0.036 Uiso 1 1 calc R U . . .
C16 C 0.2338(6) -0.0135(3) 0.0440(2) 0.0294(17) Uani 1 1 d . . . . .
C17 C 0.1548(6) -0.0227(3) 0.0769(2) 0.0306(18) Uani 1 1 d . . . . .
H17 H 0.105234 -0.054634 0.072437 0.037 Uiso 1 1 calc R U . . .
C18 C 0.1452(7) 0.0141(3) 0.1174(3) 0.045(2) Uani 1 1 d . . . . .
H18 H 0.094366 0.004835 0.141608 0.055 Uiso 1 1 calc R U . . .
C19 C 0.2125(7) 0.0651(3) 0.1215(2) 0.042(2) Uani 1 1 d . . . . .
C20 C 0.1951(8) 0.1057(3) 0.1616(3) 0.050(2) Uani 1 1 d . . . . .
C21 C 0.2913(8) 0.0747(3) 0.0879(3) 0.046(2) Uani 1 1 d . . . . .
H21 H 0.337581 0.108332 0.091377 0.055 Uiso 1 1 calc R U . . .
C22 C 0.3046(7) 0.0390(3) 0.0512(3) 0.037(2) Uani 1 1 d . . . . .
H22 H 0.360379 0.047080 0.028955 0.044 Uiso 1 1 calc R U . . .
C23 C 0.3525(7) -0.0936(3) 0.0049(2) 0.0304(18) Uani 1 1 d . . . . .
C24 C 0.3607(7) -0.1419(3) -0.0262(3) 0.041(2) Uani 1 1 d . . . . .
H24 H 0.309343 -0.146684 -0.050945 0.050 Uiso 1 1 calc R U . . .
C25 C 0.4463(7) -0.1844(3) -0.0210(2) 0.038(2) Uani 1 1 d . . . . .
H25 H 0.451841 -0.216682 -0.042859 0.045 Uiso 1 1 calc R U . . .
C26 C 0.5193(7) -0.1793(3) 0.0145(3) 0.0378(19) Uani 1 1 d . . . . .
C27 C 0.6037(7) -0.2268(4) 0.0225(4) 0.056(3) Uani 1 1 d . . . . .
C28 C 0.5097(7) -0.1287(3) 0.0469(3) 0.047(2) Uani 1 1 d . . . . .
H28 H 0.558688 -0.124256 0.072638 0.057 Uiso 1 1 calc R U . . .
C29 C 0.4287(7) -0.0873(3) 0.0398(3) 0.044(2) Uani 1 1 d . . . . .
H29 H 0.425736 -0.053121 0.059924 0.052 Uiso 1 1 calc R U . . .
C30 C 0.3160(5) 0.2862(2) 0.2521(3) 0.0330(13) Uani 1 1 d . . . . .
C31 C 0.4079(4) 0.3285(2) 0.2528(3) 0.0276(12) Uani 1 1 d . . . . .
C32 C 0.4238(6) 0.3692(3) 0.2877(2) 0.0376(17) Uani 1 1 d . . . . .
H32 H 0.372816 0.371702 0.312875 0.045 Uiso 1 1 calc R U . . .
C33 C 0.5128(6) 0.4080(3) 0.2883(2) 0.0383(17) Uani 1 1 d . . . . .
H33 H 0.523164 0.435342 0.313748 0.046 Uiso 1 1 calc R U . . .
C34 C 0.5862(4) 0.4054(2) 0.2503(3) 0.0280(12) Uani 1 1 d . . . . .
C35 C 0.5689(6) 0.3631(3) 0.2150(2) 0.0325(15) Uani 1 1 d . . . . .
H35 H 0.619750 0.359844 0.189890 0.039 Uiso 1 1 calc R U . . .
C36 C 0.4824(6) 0.3261(3) 0.2150(2) 0.0356(16) Uani 1 1 d . . . . .
H36 H 0.472100 0.298624 0.189560 0.043 Uiso 1 1 calc R U . . .
C37 C 0.6875(5) 0.4455(2) 0.2485(3) 0.0337(14) Uani 1 1 d . . . . .
C38 C 0.7025(6) 0.4828(3) 0.2934(2) 0.0303(17) Uani 1 1 d . . . . .
C39 C 0.6346(6) 0.5316(3) 0.3018(2) 0.0342(16) Uani 1 1 d . . . . .
H39 H 0.575691 0.538080 0.280845 0.041 Uiso 1 1 calc R U . . .
C40 C 0.6494(6) 0.5704(3) 0.3390(2) 0.0408(18) Uani 1 1 d . . . . .
H40 H 0.603870 0.604210 0.342717 0.049 Uiso 1 1 calc R U . . .
C41 C 0.7326(7) 0.5595(3) 0.3714(2) 0.039(2) Uani 1 1 d . . . . .
C42 C 0.7530(7) 0.6026(3) 0.4119(3) 0.048(2) Uani 1 1 d . . . . .
C43 C 0.7955(6) 0.5117(3) 0.3661(2) 0.0415(19) Uani 1 1 d . . . . .
H43 H 0.849210 0.503669 0.389387 0.050 Uiso 1 1 calc R U . . .
C44 C 0.7845(7) 0.4723(3) 0.3266(2) 0.0422(19) Uani 1 1 d . . . . .
H44 H 0.832089 0.439402 0.322739 0.051 Uiso 1 1 calc R U . . .
C45 C 0.6819(7) 0.4910(3) 0.2061(2) 0.0307(17) Uani 1 1 d . . . . .
C46 C 0.7559(6) 0.5358(3) 0.2044(2) 0.0389(17) Uani 1 1 d . . . . .
H46 H 0.806505 0.539826 0.229531 0.047 Uiso 1 1 calc R U . . .
C47 C 0.7587(6) 0.5762(3) 0.1660(2) 0.0381(18) Uani 1 1 d . . . . .
H47 H 0.811388 0.606979 0.164855 0.046 Uiso 1 1 calc R U . . .
C48 C 0.6860(7) 0.5705(3) 0.1309(2) 0.0398(19) Uani 1 1 d D . . . .
C49 C 0.6903(7) 0.6123(4) 0.0868(3) 0.046(2) Uani 1 1 d D . . . .
C50 C 0.6085(6) 0.5264(3) 0.1327(2) 0.0389(17) Uani 1 1 d . . . . .
H50 H 0.557139 0.523027 0.107815 0.047 Uiso 1 1 calc R U . . .
C51 C 0.6052(6) 0.4873(3) 0.1706(2) 0.0359(17) Uani 1 1 d . . . . .
H51 H 0.550273 0.457844 0.172315 0.043 Uiso 1 1 calc R U . . .
C52 C 0.7828(5) 0.4017(3) 0.2402(2) 0.0345(17) Uani 1 1 d . . . . .
C53 C 0.8617(6) 0.4104(3) 0.2061(2) 0.0439(19) Uani 1 1 d . . . . .
H53 H 0.861678 0.446121 0.187706 0.053 Uiso 1 1 calc R U . . .
C54 C 0.9401(7) 0.3680(3) 0.1985(3) 0.054(2) Uani 1 1 d . . . . .
H54 H 0.993488 0.375183 0.174952 0.065 Uiso 1 1 calc R U . . .
C55 C 0.9434(6) 0.3160(3) 0.2237(2) 0.0357(16) Uani 1 1 d . . . . .
C56 C 0.0246(6) 0.2684(3) 0.2132(3) 0.0430(18) Uani 1 1 d . . . . .
C57 C 0.8688(6) 0.3080(3) 0.2600(2) 0.0406(18) Uani 1 1 d . . . . .
H57 H 0.872736 0.273403 0.279591 0.049 Uiso 1 1 calc R U . . .
C58 C 0.7894(6) 0.3496(3) 0.2678(2) 0.0358(17) Uani 1 1 d . . . . .
H58 H 0.738039 0.342986 0.292354 0.043 Uiso 1 1 calc R U . . .

loop_
_atom_site_aniso_label
_atom_site_aniso_U_11
_atom_site_aniso_U_22
_atom_site_aniso_U_33
_atom_site_aniso_U_23
_atom_site_aniso_U_13
_atom_site_aniso_U_12
Ca1 0.0470(10) 0.0297(8) 0.0209(8) -0.0067(6) 0.0004(8) -0.0047(7)
Ca2 0.0557(9) 0.0267(5) 0.0250(6) -0.0011(8) 0.0037(5) -0.0005(9)
Ca3 0.0526(11) 0.0301(7) 0.0189(8) 0.0006(6) 0.0012(7) 0.0006(7)
Ca4 0.0564(9) 0.0257(6) 0.0251(6) 0.0013(8) 0.0002(10) -0.0026(5)
O1 0.118(6) 0.028(3) 0.037(4) 0.001(2) -0.002(4) 0.022(3)
O2 0.142(8) 0.065(4) 0.052(4) 0.010(3) 0.032(5) 0.022(4)
O3 0.048(4) 0.047(3) 0.033(3) -0.002(2) 0.008(3) -0.006(3)
O4 0.050(4) 0.065(4) 0.039(3) -0.016(3) -0.003(3) -0.025(3)
O5 0.098(6) 0.028(3) 0.029(3) -0.012(2) 0.007(3) 0.011(3)
O6 0.143(7) 0.044(3) 0.043(4) -0.022(3) 0.037(4) -0.038(4)
O7 0.073(5) 0.041(3) 0.035(3) 0.008(2) 0.012(3) 0.023(3)
O8 0.067(4) 0.070(4) 0.025(3) 0.015(3) -0.009(3) 0.002(3)
O9 0.058(4) 0.037(3) 0.021(3) 0.008(2) 0.009(2) -0.010(2)
O10 0.057(4) 0.044(3) 0.022(3) -0.003(2) 0.007(3) -0.015(3)
O11 0.099(5) 0.018(3) 0.030(3) -0.005(2) -0.009(3) -0.013(3)
O12 0.140(6) 0.042(3) 0.033(3) -0.009(2) -0.030(4) 0.020(3)
O13 0.085(5) 0.023(3) 0.034(3) 0.006(2) 0.015(3) 0.003(3)
O14 0.109(5) 0.052(3) 0.027(3) 0.011(2) -0.010(3) -0.025(3)
O15 0.036(3) 0.055(3) 0.031(3) 0.011(2) 0.012(2) 0.025(2)
O16 0.051(3) 0.039(2) 0.047(3) 0.004(3) -0.006(3) 0.004(2)
C1 0.097(8) 0.043(5) 0.016(4) 0.002(4) 0.012(5) 0.002(5)
C2 0.076(7) 0.033(5) 0.029(5) 0.000(3) 0.002(4) -0.005(4)
C3 0.083(8) 0.040(5) 0.036(5) -0.007(4) 0.002(5) 0.010(5)
C4 0.079(7) 0.031(4) 0.030(4) -0.007(3) 0.006(4) 0.019(4)
C5 0.058(6) 0.020(4) 0.025(4) 0.011(3) -0.007(4) -0.003(4)
C6 0.049(6) 0.048(5) 0.020(4) 0.015(3) -0.001(4) 0.009(4)
C7 0.055(6) 0.030(4) 0.035(5) 0.010(3) -0.005(4) -0.002(4)
C8 0.049(4) 0.024(3) 0.014(3) 0.001(3) -0.005(2) -0.010(4)
C9 0.037(5) 0.029(4) 0.019(4) -0.009(3) -0.001(3) -0.002(3)
C10 0.053(6) 0.034(4) 0.028(4) 0.011(3) -0.015(4) 0.005(4)
C11 0.049(6) 0.044(5) 0.036(5) -0.007(4) -0.015(4) 0.006(4)
C12 0.038(5) 0.045(4) 0.008(3) -0.002(3) -0.001(3) 0.001(4)
C13 0.044(4) 0.030(3) 0.008(3) 0.004(3) -0.002(3) -0.001(3)
C14 0.038(5) 0.032(4) 0.032(4) 0.005(3) 0.000(4) 0.010(4)
C15 0.043(5) 0.022(4) 0.026(4) -0.002(3) -0.012(3) 0.000(3)
C16 0.040(5) 0.026(4) 0.022(4) 0.008(3) 0.000(4) -0.001(3)
C17 0.045(5) 0.022(4) 0.024(4) -0.008(3) 0.001(4) 0.005(3)
C18 0.082(7) 0.025(4) 0.029(4) -0.015(3) 0.024(5) -0.010(4)
C19 0.076(7) 0.031(4) 0.018(4) -0.001(3) 0.003(4) 0.001(4)
C20 0.080(7) 0.017(4) 0.054(6) -0.012(4) -0.009(5) -0.002(4)
C21 0.078(7) 0.016(4) 0.043(5) -0.001(3) -0.004(5) -0.020(4)
C22 0.055(6) 0.018(4) 0.037(5) 0.009(3) 0.001(4) -0.005(3)
C23 0.052(6) 0.020(4) 0.020(4) -0.008(3) 0.002(4) -0.004(3)
C24 0.056(6) 0.042(4) 0.026(4) 0.001(3) -0.005(4) 0.012(4)
C25 0.062(6) 0.030(4) 0.022(4) 0.001(3) 0.001(4) 0.021(4)
C26 0.049(5) 0.022(4) 0.042(5) 0.006(3) -0.001(4) 0.007(3)
C27 0.040(6) 0.063(6) 0.064(7) 0.040(5) 0.009(5) 0.011(5)
C28 0.051(6) 0.060(5) 0.032(5) -0.013(4) -0.014(4) 0.011(4)
C29 0.050(5) 0.031(4) 0.050(5) -0.004(4) -0.002(5) 0.009(4)
C30 0.048(4) 0.028(3) 0.022(3) 0.002(4) -0.005(4) -0.003(3)
C31 0.038(3) 0.025(3) 0.019(3) 0.007(3) -0.005(4) 0.003(2)
C32 0.044(5) 0.045(4) 0.024(4) 0.002(3) 0.009(3) -0.003(3)
C33 0.045(5) 0.051(4) 0.019(3) -0.004(3) -0.003(3) -0.008(4)
C34 0.033(3) 0.028(3) 0.022(3) -0.001(4) 0.010(4) 0.001(2)
C35 0.043(4) 0.030(3) 0.025(3) 0.006(3) 0.009(3) -0.007(3)
C36 0.051(5) 0.036(4) 0.020(3) -0.005(3) -0.003(3) 0.001(3)
C37 0.047(4) 0.025(3) 0.029(3) 0.006(4) -0.001(5) -0.003(2)
C38 0.046(5) 0.022(3) 0.024(4) 0.003(3) -0.004(3) -0.006(3)
C39 0.034(4) 0.038(4) 0.031(4) -0.006(3) 0.002(3) 0.004(3)
C40 0.050(5) 0.040(4) 0.033(4) 0.003(3) 0.000(4) 0.003(3)
C41 0.063(6) 0.039(4) 0.017(4) -0.001(3) 0.000(4) -0.006(4)
C42 0.070(6) 0.046(5) 0.029(4) -0.002(3) 0.005(4) -0.022(4)
C43 0.065(6) 0.030(4) 0.030(4) 0.001(3) -0.019(4) -0.002(3)
C44 0.071(6) 0.024(3) 0.032(4) -0.007(3) -0.004(4) 0.000(3)
C45 0.050(5) 0.022(4) 0.021(4) 0.001(3) -0.001(3) 0.011(3)
C46 0.051(5) 0.033(4) 0.033(4) 0.000(3) -0.008(3) -0.009(3)
C47 0.054(5) 0.023(3) 0.037(4) 0.005(3) 0.007(4) -0.011(3)
C48 0.061(6) 0.027(4) 0.032(4) 0.009(3) 0.000(4) 0.000(4)
C49 0.057(6) 0.051(5) 0.030(4) 0.012(4) 0.003(4) -0.012(4)
C50 0.057(5) 0.034(4) 0.025(3) 0.001(3) -0.003(3) -0.008(3)
C51 0.045(5) 0.031(4) 0.032(4) 0.003(3) -0.006(3) -0.006(3)
C52 0.035(4) 0.033(3) 0.035(5) 0.000(3) -0.004(3) -0.008(3)
C53 0.049(5) 0.041(4) 0.042(4) 0.017(3) 0.019(4) 0.006(4)
C54 0.056(6) 0.052(5) 0.053(5) 0.009(4) 0.022(4) -0.004(4)
C55 0.031(4) 0.045(4) 0.031(4) 0.006(3) -0.001(3) 0.001(3)
C56 0.037(5) 0.045(4) 0.047(5) -0.007(3) -0.013(4) 0.000(3)
C57 0.052(5) 0.034(3) 0.035(5) 0.016(3) 0.009(4) -0.004(3)
C58 0.049(5) 0.035(4) 0.024(3) 0.001(2) 0.005(3) -0.001(3)

loop_
_atom_type_symbol
_atom_type_description
_atom_type_scat_dispersion_real
_atom_type_scat_dispersion_imag
_atom_type_scat_source
C C 0.0033 0.0016 'International Tables Vol C Tables 4.2.6.8 and 6.1.1.4'
H H 0.0000 0.0000 'International Tables Vol C Tables 4.2.6.8 and 6.1.1.4'
Ca Ca 0.2262 0.3064 'International Tables Vol C Tables 4.2.6.8 and 6.1.1.4'
O O 0.0106 0.0060 'International Tables Vol C Tables 4.2.6.8 and 6.1.1.4'

loop_
_geom_angle_atom_site_label_1
_geom_angle_atom_site_label_2
_geom_angle_atom_site_label_3
_geom_angle
_geom_angle_site_symmetry_1
_geom_angle_site_symmetry_3
_geom_angle_publ_flag
O8 Ca1 O15 95.0(2) 4_455 . ?
O8 Ca1 O5 93.1(2) 4_455 . ?
O15 Ca1 O5 90.4(2) . . ?
O8 Ca1 O13 81.1(2) 4_455 4_465 ?
O15 Ca1 O13 100.89(19) . 4_465 ?
O5 Ca1 O13 167.6(2) . 4_465 ?
O8 Ca1 O10 166.2(2) 4_455 . ?
O15 Ca1 O10 80.60(18) . . ?
O5 Ca1 O10 73.96(18) . . ?
O13 Ca1 O10 112.58(19) 4_465 . ?
O8 Ca1 Ca4 125.47(16) 4_455 3 ?
O15 Ca1 Ca4 66.26(11) . 3 ?
O5 Ca1 Ca4 40.60(13) . 3 ?
O13 Ca1 Ca4 149.94(14) 4_465 3 ?
O10 Ca1 Ca4 40.80(12) . 3 ?
O8 Ca1 Ca2 51.77(15) 4_455 4 ?
O15 Ca1 Ca2 113.26(12) . 4 ?
O5 Ca1 Ca2 137.29(14) . 4 ?
O13 Ca1 Ca2 32.49(13) 4_465 4 ?
O10 Ca1 Ca2 141.96(13) . 4 ?
Ca4 Ca1 Ca2 177.24(5) 3 4 ?
O7 Ca2 O3 92.25(16) 1_455 . ?
O7 Ca2 O14 94.2(2) 1_455 1_445 ?
O3 Ca2 O14 138.08(19) . 1_445 ?
O7 Ca2 O12 101.7(2) 1_455 3_544 ?
O3 Ca2 O12 143.6(2) . 3_544 ?
O14 Ca2 O12 74.77(18) 1_445 3_544 ?
O7 Ca2 O13 96.7(2) 1_455 1_445 ?
O3 Ca2 O13 85.31(19) . 1_445 ?
O14 Ca2 O13 52.80(18) 1_445 1_445 ?
O12 Ca2 O13 125.39(18) 3_544 1_445 ?
O7 Ca2 O11 95.10(19) 1_455 3_544 ?
O3 Ca2 O11 93.28(19) . 3_544 ?
O14 Ca2 O11 127.19(18) 1_445 3_544 ?
O12 Ca2 O11 52.43(17) 3_544 3_544 ?
O13 Ca2 O11 168.1(2) 1_445 3_544 ?
O7 Ca2 C49 99.4(2) 1_455 1_445 ?
O3 Ca2 C49 112.3(2) . 1_445 ?
O14 Ca2 C49 25.9(2) 1_445 1_445 ?
O12 Ca2 C49 98.5(2) 3_544 1_445 ?
O13 Ca2 C49 27.34(19) 1_445 1_445 ?
O11 Ca2 C49 149.8(2) 3_544 1_445 ?
O7 Ca2 C42 103.1(2) 1_455 3_544 ?
O3 Ca2 C42 117.8(2) . 3_544 ?
O14 Ca2 C42 100.9(2) 1_445 3_544 ?
O12 Ca2 C42 26.4(2) 3_544 3_544 ?
O13 Ca2 C42 148.43(18) 1_445 3_544 ?
O11 Ca2 C42 26.58(19) 3_544 3_544 ?
C49 Ca2 C42 123.5(2) 1_445 3_544 ?
O7 Ca2 C27 19.6(2) 1_455 1_455 ?
O3 Ca2 C27 80.1(2) . 1_455 ?
O14 Ca2 C27 93.0(2) 1_445 1_455 ?
O12 Ca2 C27 120.2(3) 3_544 1_455 ?
O13 Ca2 C27 80.5(2) 1_445 1_455 ?
O11 Ca2 C27 110.9(2) 3_544 1_455 ?
C49 Ca2 C27 89.8(2) 1_445 1_455 ?
C42 Ca2 C27 122.4(3) 3_544 1_455 ?
O7 Ca2 C13 82.13(19) 1_455 . ?
O3 Ca2 C13 20.99(17) . . ?
O14 Ca2 C13 156.82(18) 1_445 . ?
O12 Ca2 C13 128.41(19) 3_544 . ?
O13 Ca2 C13 104.69(18) 1_445 . ?
O11 Ca2 C13 75.99(17) 3_544 . ?
C49 Ca2 C13 132.0(2) 1_445 . ?
C42 Ca2 C13 102.2(2) 3_544 . ?
C27 Ca2 C13 75.93(16) 1_455 . ?
O7 Ca2 Ca3 70.97(14) 1_455 4_455 ?
O3 Ca2 Ca3 75.01(13) . 4_455 ?
O14 Ca2 Ca3 145.57(16) 1_445 4_455 ?
O12 Ca2 Ca3 78.06(13) 3_544 4_455 ?
O13 Ca2 Ca3 156.02(12) 1_445 4_455 ?
O11 Ca2 Ca3 31.28(11) 3_544 4_455 ?
C49 Ca2 Ca3 168.6(2) 1_445 4_455 ?
C42 Ca2 Ca3 55.47(16) 3_544 4_455 ?
C27 Ca2 Ca3 82.73(17) 1_455 4_455 ?
C13 Ca2 Ca3 54.30(12) . 4_455 ?
O7 Ca2 Ca1 74.62(15) 1_455 4_455 ?
O3 Ca2 Ca1 67.40(13) . 4_455 ?
O14 Ca2 Ca1 74.57(13) 1_445 4_455 ?
O12 Ca2 Ca1 148.72(15) 3_544 4_455 ?
O13 Ca2 Ca1 29.50(11) 1_445 4_455 ?
O11 Ca2 Ca1 157.23(12) 3_544 4_455 ?
C49 Ca2 Ca1 52.93(17) 1_445 4_455 ?
C42 Ca2 Ca1 174.6(2) 3_544 4_455 ?
C27 Ca2 Ca1 55.7(2) 1_455 4_455 ?
C13 Ca2 Ca1 82.42(12) . 4_455 ?
Ca3 Ca2 Ca1 127.06(3) 4_455 4_455 ?
O1 Ca3 O4 95.1(2) . 4 ?
O1 Ca3 O9 76.67(19) . 3_554 ?
O4 Ca3 O9 169.7(2) 4 3_554 ?
O1 Ca3 O11 173.7(2) . 2_664 ?
O4 Ca3 O11 79.7(2) 4 2_664 ?
O9 Ca3 O11 108.88(18) 3_554 2_664 ?
O1 Ca3 Ca4 38.71(15) . . ?
O4 Ca3 Ca4 126.69(15) 4 . ?
O9 Ca3 Ca4 43.27(12) 3_554 . ?
O11 Ca3 Ca4 147.62(13) 2_664 . ?
O1 Ca3 Ca2 138.88(16) . 4 ?
O4 Ca3 Ca2 51.70(14) 4 4 ?
O9 Ca3 Ca2 138.43(13) 3_554 4 ?
O11 Ca3 Ca2 34.79(12) 2_664 4 ?
Ca4 Ca3 Ca2 177.57(5) . 4 ?
O16 Ca4 O6 99.8(2) 3_554 3_554 ?
O16 Ca4 O2 99.3(2) 3_554 . ?
O6 Ca4 O2 73.14(17) 3_554 . ?
O16 Ca4 O10 84.04(17) 3_554 3_554 ?
O6 Ca4 O10 121.46(19) 3_554 3_554 ?
O2 Ca4 O10 164.5(2) . 3_554 ?
O16 Ca4 O5 98.5(2) 3_554 3_554 ?
O6 Ca4 O5 52.89(19) 3_554 3_554 ?
O2 Ca4 O5 125.2(2) . 3_554 ?
O10 Ca4 O5 68.70(18) 3_554 3_554 ?
O16 Ca4 O1 104.9(2) 3_554 . ?
O6 Ca4 O1 121.52(18) 3_554 . ?
O2 Ca4 O1 51.2(2) . . ?
O10 Ca4 O1 113.28(18) 3_554 . ?
O5 Ca4 O1 156.55(17) 3_554 . ?
O16 Ca4 O9 79.01(17) 3_554 3_554 ?
O6 Ca4 O9 171.88(18) 3_554 3_554 ?
O2 Ca4 O9 114.98(19) . 3_554 ?
O10 Ca4 O9 50.51(12) 3_554 3_554 ?
O5 Ca4 O9 119.17(17) 3_554 3_554 ?
O1 Ca4 O9 66.35(15) . 3_554 ?
O16 Ca4 C1 108.6(2) 3_554 . ?
O6 Ca4 C1 94.2(2) 3_554 . ?
O2 Ca4 C1 24.7(2) . . ?
O10 Ca4 C1 140.1(2) 3_554 . ?
O5 Ca4 C1 140.9(2) 3_554 . ?
O1 Ca4 C1 27.61(19) . . ?
O9 Ca4 C1 93.7(2) 3_554 . ?
O16 Ca4 C20 101.9(2) 3_554 3_554 ?
O6 Ca4 C20 27.7(2) 3_554 3_554 ?
O2 Ca4 C20 100.1(2) . 3_554 ?
O10 Ca4 C20 94.0(2) 3_554 3_554 ?
O5 Ca4 C20 25.3(2) 3_554 3_554 ?
O1 Ca4 C20 143.3(2) . 3_554 ?
O9 Ca4 C20 144.4(2) 3_554 3_554 ?
C1 Ca4 C20 118.67(18) . 3_554 ?
O16 Ca4 C30 84.91(16) 3_554 3_554 ?
O6 Ca4 C30 146.6(2) 3_554 3_554 ?
O2 Ca4 C30 139.1(2) . 3_554 ?
O10 Ca4 C30 25.58(19) 3_554 3_554 ?
O5 Ca4 C30 93.8(2) 3_554 3_554 ?
O1 Ca4 C30 88.3(2) . 3_554 ?
O9 Ca4 C30 25.60(18) 3_554 3_554 ?
C1 Ca4 C30 115.7(2) . 3_554 ?
C20 Ca4 C30 118.9(2) 3_554 3_554 ?
O16 Ca4 Ca1 75.61(14) 3_554 3_554 ?
O6 Ca4 Ca1 85.35(15) 3_554 3_554 ?
O2 Ca4 Ca1 156.85(17) . 3_554 ?
O10 Ca4 Ca1 38.65(12) 3_554 3_554 ?
O5 Ca4 Ca1 36.77(12) 3_554 3_554 ?
O1 Ca4 Ca1 151.89(13) . 3_554 ?
O9 Ca4 Ca1 86.57(11) 3_554 3_554 ?
C1 Ca4 Ca1 175.8(2) . 3_554 ?
C20 Ca4 Ca1 60.00(17) 3_554 3_554 ?
C30 Ca4 Ca1 63.65(16) 3_554 3_554 ?
O16 Ca4 Ca3 80.85(14) 3_554 . ?
O6 Ca4 Ca3 151.66(15) 3_554 . ?
O2 Ca4 Ca3 78.78(16) . . ?
O10 Ca4 Ca3 86.86(12) 3_554 . ?
O5 Ca4 Ca3 155.42(14) 3_554 . ?
O1 Ca4 Ca3 34.38(12) . . ?
O9 Ca4 Ca3 36.35(10) 3_554 . ?
C1 Ca4 Ca3 59.51(17) . . ?
C20 Ca4 Ca3 177.20(18) 3_554 . ?
C30 Ca4 Ca3 61.67(17) 3_554 . ?
Ca1 Ca4 Ca3 121.64(3) 3_554 . ?
C1 O1 Ca3 145.7(6) . . ?
C1 O1 Ca4 88.5(4) . . ?
Ca3 O1 Ca4 106.9(2) . . ?
C1 O2 Ca4 94.8(6) . . ?
C13 O3 Ca2 117.2(5) . . ?
C13 O4 Ca3 155.2(5) . 4_455 ?
C20 O5 Ca1 147.0(6) . . ?
C20 O5 Ca4 94.1(5) . 3 ?
Ca1 O5 Ca4 102.63(18) . 3 ?
C20 O6 Ca4 93.9(4) . 3 ?
C27 O7 Ca2 119.3(6) . 1_655 ?
C27 O8 Ca1 159.5(6) . 4 ?
C30 O9 Ca3 166.6(5) . 3 ?
C30 O9 Ca4 87.7(4) . 3 ?
Ca3 O9 Ca4 100.38(17) 3 3 ?
C30 O10 Ca1 156.8(4) . . ?
C30 O10 Ca4 97.2(4) . 3 ?
Ca1 O10 Ca4 100.55(19) . 3 ?
C42 O11 Ca3 141.4(5) . 2_665 ?
C42 O11 Ca2 89.4(4) . 3_565 ?
Ca3 O11 Ca2 113.94(19) 2_665 3_565 ?
C42 O12 Ca2 95.3(5) . 3_565 ?
C49 O13 Ca1 133.3(5) . 4_565 ?
C49 O13 Ca2 87.3(4) . 1_665 ?
Ca1 O13 Ca2 118.0(2) 4_565 1_665 ?
C49 O14 Ca2 93.9(4) . 1_665 ?
C56 O15 Ca1 141.2(4) . . ?
C56 O16 Ca4 127.2(5) . 3 ?
O2 C1 O1 120.4(7) . . ?
O2 C1 C2 119.8(8) . . ?
O1 C1 C2 119.1(7) . . ?
O2 C1 Ca4 60.6(5) . . ?
O1 C1 Ca4 63.9(4) . . ?
C2 C1 Ca4 168.0(7) . . ?
C3 C2 C7 116.6(7) . . ?
C3 C2 C1 121.5(8) . . ?
C7 C2 C1 121.8(8) . . ?
C2 C3 C4 121.7(9) . . ?
C2 C3 H3 119.1 . . ?
C4 C3 H3 119.1 . . ?
C3 C4 C5 122.0(7) . . ?
C3 C4 H4 119.0 . . ?
C5 C4 H4 119.0 . . ?
C6 C5 C4 117.8(7) . . ?
C6 C5 C8 121.8(7) . . ?
C4 C5 C8 120.5(7) . . ?
C5 C6 C7 121.8(8) . . ?
C5 C6 H6 119.1 . . ?
C7 C6 H6 119.1 . . ?
C6 C7 C2 119.8(7) . . ?
C6 C7 H7 120.1 . . ?
C2 C7 H7 120.1 . . ?
C23 C8 C5 113.4(7) . . ?
C23 C8 C9 106.9(4) . . ?
C5 C8 C9 109.9(7) . . ?
C23 C8 C16 111.6(6) . . ?
C5 C8 C16 108.0(4) . . ?
C9 C8 C16 106.9(7) . . ?
C10 C9 C15 114.7(7) . . ?
C10 C9 C8 124.7(6) . . ?
C15 C9 C8 120.6(6) . . ?
C9 C10 C11 120.3(7) . . ?
C9 C10 H10 119.8 . . ?
C11 C10 H10 119.8 . . ?
C12 C11 C10 122.5(7) . . ?
C12 C11 H11 118.7 . . ?
C10 C11 H11 118.7 . . ?
C11 C12 C14 117.4(7) . . ?
C11 C12 C13 121.3(7) . . ?
C14 C12 C13 121.2(6) . . ?
O4 C13 O3 125.0(7) . . ?
O4 C13 C12 118.5(6) . . ?
O3 C13 C12 116.4(6) . . ?
O4 C13 Ca2 83.3(4) . . ?
C12 C13 Ca2 158.1(4) . . ?
C15 C14 C12 121.2(7) . . ?
C15 C14 H14 119.4 . . ?
C12 C14 H14 119.4 . . ?
C14 C15 C9 123.6(7) . . ?
C14 C15 H15 118.2 . . ?
C9 C15 H15 118.2 . . ?
C17 C16 C22 116.9(6) . . ?
C17 C16 C8 125.6(6) . . ?
C22 C16 C8 117.4(6) . . ?
C16 C17 C18 121.4(7) . . ?
C16 C17 H17 119.3 . . ?
C18 C17 H17 119.3 . . ?
C17 C18 C19 119.0(7) . . ?
C17 C18 H18 120.5 . . ?
C19 C18 H18 120.5 . . ?
C21 C19 C18 119.2(6) . . ?
C21 C19 C20 122.5(8) . . ?
C18 C19 C20 118.3(7) . . ?
O5 C20 O6 118.6(7) . . ?
O5 C20 C19 121.3(8) . . ?
O6 C20 C19 119.5(7) . . ?
O5 C20 Ca4 60.6(4) . 3 ?
O6 C20 Ca4 58.4(4) . 3 ?
C19 C20 Ca4 166.8(6) . 3 ?
C22 C21 C19 122.2(7) . . ?
C22 C21 H21 118.9 . . ?
C19 C21 H21 118.9 . . ?
C21 C22 C16 121.0(7) . . ?
C21 C22 H22 119.5 . . ?
C16 C22 H22 119.5 . . ?
C29 C23 C24 118.5(7) . . ?
C29 C23 C8 125.0(6) . . ?
C24 C23 C8 116.4(7) . . ?
C23 C24 C25 120.3(8) . . ?
C23 C24 H24 119.9 . . ?
C25 C24 H24 119.9 . . ?
C26 C25 C24 121.2(7) . . ?
C26 C25 H25 119.4 . . ?
C24 C25 H25 119.4 . . ?
C25 C26 C28 118.0(7) . . ?
C25 C26 C27 121.1(7) . . ?
C28 C26 C27 120.7(8) . . ?
O7 C27 O8 126.5(8) . . ?
O7 C27 C26 118.1(9) . . ?
O8 C27 C26 115.4(9) . . ?
O8 C27 Ca2 85.7(5) . 1_655 ?
C26 C27 Ca2 158.9(7) . 1_655 ?
C29 C28 C26 119.3(7) . . ?
C29 C28 H28 120.3 . . ?
C26 C28 H28 120.3 . . ?
C23 C29 C28 122.5(7) . . ?
C23 C29 H29 118.8 . . ?
C28 C29 H29 118.8 . . ?
O9 C30 O10 121.3(5) . . ?
O9 C30 C31 119.1(7) . . ?
O10 C30 C31 119.3(7) . . ?
O9 C30 Ca4 66.7(3) . 3 ?
O10 C30 Ca4 57.2(3) . 3 ?
C31 C30 Ca4 158.4(4) . 3 ?
C32 C31 C36 118.4(5) . . ?
C32 C31 C30 123.4(7) . . ?
C36 C31 C30 118.2(6) . . ?
C31 C32 C33 122.5(6) . . ?
C31 C32 H32 118.7 . . ?
C33 C32 H32 118.7 . . ?
C34 C33 C32 118.5(6) . . ?
C34 C33 H33 120.7 . . ?
C32 C33 H33 120.7 . . ?
C35 C34 C33 118.1(5) . . ?
C35 C34 C37 119.9(6) . . ?
C33 C34 C37 122.0(6) . . ?
C36 C35 C34 122.6(6) . . ?
C36 C35 H35 118.7 . . ?
C34 C35 H35 118.7 . . ?
C35 C36 C31 119.8(6) . . ?
C35 C36 H36 120.1 . . ?
C31 C36 H36 120.1 . . ?
C38 C37 C34 113.0(6) . . ?
C38 C37 C52 112.0(6) . . ?
C34 C37 C52 105.2(4) . . ?
C38 C37 C45 106.2(4) . . ?
C34 C37 C45 111.4(6) . . ?
C52 C37 C45 109.2(6) . . ?
C39 C38 C44 117.2(6) . . ?
C39 C38 C37 119.5(6) . . ?
C44 C38 C37 123.3(6) . . ?
C40 C39 C38 122.7(7) . . ?
C40 C39 H39 118.7 . . ?
C38 C39 H39 118.7 . . ?
C39 C40 C41 119.1(7) . . ?
C39 C40 H40 120.5 . . ?
C41 C40 H40 120.5 . . ?
C43 C41 C40 120.1(6) . . ?
C43 C41 C42 119.7(7) . . ?
C40 C41 C42 120.2(7) . . ?
O12 C42 O11 120.6(6) . . ?
O12 C42 C41 119.0(7) . . ?
O11 C42 C41 120.4(7) . . ?
O12 C42 Ca2 58.3(4) . 3_565 ?
O11 C42 Ca2 64.1(4) . 3_565 ?
C41 C42 Ca2 164.3(5) . 3_565 ?
C41 C43 C44 121.6(7) . . ?
C41 C43 H43 119.2 . . ?
C44 C43 H43 119.2 . . ?
C38 C44 C43 119.1(6) . . ?
C38 C44 H44 120.4 . . ?
C43 C44 H44 120.4 . . ?
C46 C45 C51 118.9(6) . . ?
C46 C45 C37 118.3(6) . . ?
C51 C45 C37 122.7(6) . . ?
C45 C46 C47 121.1(7) . . ?
C45 C46 H46 119.5 . . ?
C47 C46 H46 119.5 . . ?
C48 C47 C46 119.0(6) . . ?
C48 C47 H47 120.5 . . ?
C46 C47 H47 120.5 . . ?
C47 C48 C50 120.7(6) . . ?
C47 C48 C49 120.4(7) . . ?
C50 C48 C49 118.9(7) . . ?
O14 C49 O13 124.1(6) . . ?
O14 C49 C48 119.8(7) . . ?
O13 C49 C48 115.9(7) . . ?
O14 C49 Ca2 60.3(4) . 1_665 ?
O13 C49 Ca2 65.3(4) . 1_665 ?
C48 C49 Ca2 162.2(6) . 1_665 ?
C51 C50 C48 120.1(7) . . ?
C51 C50 H50 119.9 . . ?
C48 C50 H50 119.9 . . ?
C50 C51 C45 120.0(7) . . ?
C50 C51 H51 120.0 . . ?
C45 C51 H51 120.0 . . ?
C53 C52 C58 117.3(6) . . ?
C53 C52 C37 123.7(6) . . ?
C58 C52 C37 119.0(6) . . ?
C54 C53 C52 120.8(6) . . ?
C54 C53 H53 119.6 . . ?
C52 C53 H53 119.6 . . ?
C55 C54 C53 121.9(7) . . ?
C55 C54 H54 119.1 . . ?
C53 C54 H54 119.1 . . ?
C54 C55 C57 118.1(6) . . ?
C54 C55 C56 121.6(7) . 1_655 ?
C57 C55 C56 120.2(6) . 1_655 ?
O16 C56 O15 122.5(6) . . ?
O16 C56 C55 120.0(7) . 1_455 ?
O15 C56 C55 117.5(6) . 1_455 ?
C58 C57 C55 120.7(6) . . ?
C58 C57 H57 119.7 . . ?
C55 C57 H57 119.7 . . ?
C57 C58 C52 121.0(6) . . ?
C57 C58 H58 119.5 . . ?
C52 C58 H58 119.5 . . ?

loop_
_geom_bond_atom_site_label_1
_geom_bond_atom_site_label_2
_geom_bond_distance
_geom_bond_site_symmetry_2
_geom_bond_publ_flag
Ca1 O8 2.252(5) 4_455 ?
Ca1 O15 2.279(5) . ?
Ca1 O5 2.299(5) . ?
Ca1 O13 2.321(5) 4_465 ?
Ca1 O10 2.382(5) . ?
Ca2 O7 2.341(6) 1_455 ?
Ca2 O3 2.364(6) . ?
Ca2 O14 2.422(5) 1_445 ?
Ca2 O12 2.441(5) 3_544 ?
Ca2 O13 2.531(5) 1_445 ?
Ca2 O11 2.569(5) 3_544 ?
Ca3 O1 2.288(5) . ?
Ca3 O4 2.304(5) 4 ?
Ca3 O9 2.336(5) 3_554 ?
Ca3 O11 2.337(5) 2_664 ?
Ca4 O16 2.340(5) 3_554 ?
Ca4 O6 2.442(5) 3_554 ?
Ca4 O2 2.465(7) . ?
Ca4 O10 2.492(5) 3_554 ?
Ca4 O5 2.500(5) 3_554 ?
Ca4 O1 2.534(6) . ?
Ca4 C1 2.821(8) . ?
O1 C1 1.308(9) . ?
O2 C1 1.181(10) . ?
O3 C13 1.269(7) . ?
O4 C13 1.194(8) . ?
O5 C20 1.225(9) . ?
O6 C20 1.334(10) . ?
O7 C27 1.195(11) . ?
O8 C27 1.323(11) . ?
O9 C30 1.271(9) . ?
O10 C30 1.279(9) . ?
O11 C42 1.278(9) . ?
O12 C42 1.274(9) . ?
O13 C49 1.279(9) . ?
O14 C49 1.216(9) . ?
O15 C56 1.330(8) . ?
O16 C56 1.254(8) . ?
C1 C2 1.468(10) . ?
C2 C3 1.371(11) . ?
C2 C7 1.421(11) . ?
C3 C4 1.377(10) . ?
C3 H3 0.9500 . ?
C4 C5 1.378(11) . ?
C4 H4 0.9500 . ?
C5 C6 1.348(10) . ?
C5 C8 1.536(9) . ?
C6 C7 1.413(9) . ?
C6 H6 0.9500 . ?
C7 H7 0.9500 . ?
C8 C23 1.527(11) . ?
C8 C9 1.547(11) . ?
C8 C16 1.573(10) . ?
C9 C10 1.378(10) . ?
C9 C15 1.423(9) . ?
C10 C11 1.389(11) . ?
C10 H10 0.9500 . ?
C11 C12 1.345(10) . ?
C11 H11 0.9500 . ?
C12 C14 1.378(10) . ?
C12 C13 1.529(10) . ?
C14 C15 1.307(10) . ?
C14 H14 0.9500 . ?
C15 H15 0.9500 . ?
C16 C17 1.364(10) . ?
C16 C22 1.481(10) . ?
C17 C18 1.408(9) . ?
C17 H17 0.9500 . ?
C18 C19 1.419(11) . ?
C18 H18 0.9500 . ?
C19 C21 1.376(11) . ?
C19 C20 1.461(10) . ?
C21 C22 1.314(10) . ?
C21 H21 0.9500 . ?
C22 H22 0.9500 . ?
C23 C29 1.370(10) . ?
C23 C24 1.391(9) . ?
C24 C25 1.433(11) . ?
C24 H24 0.9500 . ?
C25 C26 1.352(11) . ?
C25 H25 0.9500 . ?
C26 C28 1.456(10) . ?
C26 C27 1.508(11) . ?
C28 C29 1.382(10) . ?
C28 H28 0.9500 . ?
C29 H29 0.9500 . ?
C30 C31 1.481(8) . ?
C31 C32 1.353(9) . ?
C31 C36 1.410(9) . ?
C32 C33 1.404(9) . ?
C32 H32 0.9500 . ?
C33 C34 1.404(9) . ?
C33 H33 0.9500 . ?
C34 C35 1.385(9) . ?
C34 C37 1.545(8) . ?
C35 C36 1.355(9) . ?
C35 H35 0.9500 . ?
C36 H36 0.9500 . ?
C37 C38 1.524(10) . ?
C37 C52 1.553(9) . ?
C37 C45 1.567(10) . ?
C38 C39 1.397(9) . ?
C38 C44 1.400(10) . ?
C39 C40 1.369(9) . ?
C39 H39 0.9500 . ?
C40 C41 1.398(10) . ?
C40 H40 0.9500 . ?
C41 C43 1.331(10) . ?
C41 C42 1.512(10) . ?
C43 C44 1.423(9) . ?
C43 H43 0.9500 . ?
C44 H44 0.9500 . ?
C45 C46 1.359(10) . ?
C45 C51 1.381(10) . ?
C46 C47 1.407(9) . ?
C46 H46 0.9500 . ?
C47 C48 1.341(10) . ?
C47 H47 0.9500 . ?
C48 C50 1.379(10) . ?
C48 C49 1.551(8) . ?
C50 C51 1.376(9) . ?
C50 H50 0.9500 . ?
C51 H51 0.9500 . ?
C52 C53 1.384(9) . ?
C52 C58 1.400(8) . ?
C53 C54 1.376(10) . ?
C53 H53 0.9500 . ?
C54 C55 1.361(9) . ?
C54 H54 0.9500 . ?
C55 C57 1.388(9) . ?
C55 C56 1.495(10) 1_655 ?
C57 C58 1.374(9) . ?
C57 H57 0.9500 . ?
C58 H58 0.9500 . ?

loop_
_geom_torsion_atom_site_label_1
_geom_torsion_atom_site_label_2
_geom_torsion_atom_site_label_3
_geom_torsion_atom_site_label_4
_geom_torsion
_geom_torsion_site_symmetry_1
_geom_torsion_site_symmetry_2
_geom_torsion_site_symmetry_3
_geom_torsion_site_symmetry_4
_geom_torsion_publ_flag
Ca4 O2 C1 O1 -23.3(10) . . . . ?
Ca4 O2 C1 C2 166.2(8) . . . . ?
Ca3 O1 C1 O2 -96.0(11) . . . . ?
Ca4 O1 C1 O2 22.6(10) . . . . ?
Ca3 O1 C1 C2 74.5(14) . . . . ?
Ca4 O1 C1 C2 -166.9(8) . . . . ?
Ca3 O1 C1 Ca4 -118.6(10) . . . . ?
O2 C1 C2 C3 10.7(14) . . . . ?
O1 C1 C2 C3 -159.9(9) . . . . ?
Ca4 C1 C2 C3 99(3) . . . . ?
O2 C1 C2 C7 -174.7(9) . . . . ?
O1 C1 C2 C7 14.8(13) . . . . ?
Ca4 C1 C2 C7 -86(3) . . . . ?
C7 C2 C3 C4 6.8(13) . . . . ?
C1 C2 C3 C4 -178.3(8) . . . . ?
C2 C3 C4 C5 -7.3(14) . . . . ?
C3 C4 C5 C6 4.3(13) . . . . ?
C3 C4 C5 C8 -174.5(8) . . . . ?
C4 C5 C6 C7 -1.3(12) . . . . ?
C8 C5 C6 C7 177.5(7) . . . . ?
C5 C6 C7 C2 1.2(12) . . . . ?
C3 C2 C7 C6 -3.8(12) . . . . ?
C1 C2 C7 C6 -178.7(8) . . . . ?
C6 C5 C8 C23 -162.3(7) . . . . ?
C4 C5 C8 C23 16.4(10) . . . . ?
C6 C5 C8 C9 78.2(9) . . . . ?
C4 C5 C8 C9 -103.1(9) . . . . ?
C6 C5 C8 C16 -38.1(12) . . . . ?
C4 C5 C8 C16 140.7(7) . . . . ?
C23 C8 C9 C10 -135.9(7) . . . . ?
C5 C8 C9 C10 -12.4(11) . . . . ?
C16 C8 C9 C10 104.5(8) . . . . ?
C23 C8 C9 C15 43.2(9) . . . . ?
C5 C8 C9 C15 166.7(6) . . . . ?
C16 C8 C9 C15 -76.4(8) . . . . ?
C15 C9 C10 C11 -2.2(11) . . . . ?
C8 C9 C10 C11 177.0(7) . . . . ?
C9 C10 C11 C12 -1.1(12) . . . . ?
C10 C11 C12 C14 2.6(12) . . . . ?
C10 C11 C12 C13 -177.7(7) . . . . ?
Ca3 O4 C13 O3 -71.6(16) 4_455 . . . ?
Ca3 O4 C13 C12 111.1(11) 4_455 . . . ?
Ca3 O4 C13 Ca2 -67.3(12) 4_455 . . . ?
Ca2 O3 C13 O4 6.3(10) . . . . ?
Ca2 O3 C13 C12 -176.3(4) . . . . ?
C11 C12 C13 O4 13.4(11) . . . . ?
C14 C12 C13 O4 -166.9(7) . . . . ?
C11 C12 C13 O3 -164.1(7) . . . . ?
C14 C12 C13 O3 15.5(10) . . . . ?
C11 C12 C13 Ca2 -170.7(10) . . . . ?
C14 C12 C13 Ca2 9.0(17) . . . . ?
C11 C12 C14 C15 -0.7(11) . . . . ?
C13 C12 C14 C15 179.7(7) . . . . ?
C12 C14 C15 C9 -2.8(12) . . . . ?
C10 C9 C15 C14 4.2(11) . . . . ?
C8 C9 C15 C14 -175.0(7) . . . . ?
C23 C8 C16 C17 -104.7(9) . . . . ?
C5 C8 C16 C17 130.0(7) . . . . ?
C9 C8 C16 C17 11.8(10) . . . . ?
C23 C8 C16 C22 76.7(7) . . . . ?
C5 C8 C16 C22 -48.6(10) . . . . ?
C9 C8 C16 C22 -166.8(6) . . . . ?
C22 C16 C17 C18 -3.7(10) . . . . ?
C8 C16 C17 C18 177.7(7) . . . . ?
C16 C17 C18 C19 6.2(12) . . . . ?
C17 C18 C19 C21 -5.2(12) . . . . ?
C17 C18 C19 C20 174.6(7) . . . . ?
Ca1 O5 C20 O6 -114.3(10) . . . . ?
Ca4 O5 C20 O6 6.6(9) 3 . . . ?
Ca1 O5 C20 C19 74.2(14) . . . . ?
Ca4 O5 C20 C19 -164.9(8) 3 . . . ?
Ca1 O5 C20 Ca4 -120.9(10) . . . 3 ?
Ca4 O6 C20 O5 -6.8(9) 3 . . . ?
Ca4 O6 C20 C19 164.9(7) 3 . . . ?
C21 C19 C20 O5 14.5(14) . . . . ?
C18 C19 C20 O5 -165.3(8) . . . . ?
C21 C19 C20 O6 -156.9(9) . . . . ?
C18 C19 C20 O6 23.3(13) . . . . ?
C21 C19 C20 Ca4 -80(3) . . . 3 ?
C18 C19 C20 Ca4 100(3) . . . 3 ?
C18 C19 C21 C22 1.9(13) . . . . ?
C20 C19 C21 C22 -177.9(8) . . . . ?
C19 C21 C22 C16 0.6(13) . . . . ?
C17 C16 C22 C21 0.2(11) . . . . ?
C8 C16 C22 C21 179.0(7) . . . . ?
C5 C8 C23 C29 107.6(8) . . . . ?
C9 C8 C23 C29 -131.1(7) . . . . ?
C16 C8 C23 C29 -14.6(10) . . . . ?
C5 C8 C23 C24 -75.6(8) . . . . ?
C9 C8 C23 C24 45.6(9) . . . . ?
C16 C8 C23 C24 162.2(6) . . . . ?
C29 C23 C24 C25 1.0(12) . . . . ?
C8 C23 C24 C25 -176.0(7) . . . . ?
C23 C24 C25 C26 1.3(12) . . . . ?
C24 C25 C26 C28 -1.1(12) . . . . ?
C24 C25 C26 C27 174.8(7) . . . . ?
Ca2 O7 C27 O8 -8.3(12) 1_655 . . . ?
Ca2 O7 C27 C26 175.6(5) 1_655 . . . ?
Ca1 O8 C27 O7 -45(2) 4 . . . ?
Ca1 O8 C27 C26 131.7(14) 4 . . . ?
Ca1 O8 C27 Ca2 -50.0(17) 4 . . 1_655 ?
C25 C26 C27 O7 9.6(12) . . . . ?
C28 C26 C27 O7 -174.6(8) . . . . ?
C25 C26 C27 O8 -166.9(8) . . . . ?
C28 C26 C27 O8 8.8(11) . . . . ?
C25 C26 C27 Ca2 18(2) . . . 1_655 ?
C28 C26 C27 Ca2 -166.5(12) . . . 1_655 ?
C25 C26 C28 C29 -1.4(12) . . . . ?
C27 C26 C28 C29 -177.3(8) . . . . ?
C24 C23 C29 C28 -3.6(12) . . . . ?
C8 C23 C29 C28 173.1(8) . . . . ?
C26 C28 C29 C23 3.8(13) . . . . ?
Ca3 O9 C30 O10 145.4(16) 3 . . . ?
Ca4 O9 C30 O10 17.8(6) 3 . . . ?
Ca3 O9 C30 C31 -29(2) 3 . . . ?
Ca4 O9 C30 C31 -156.8(4) 3 . . . ?
Ca3 O9 C30 Ca4 127.6(18) 3 . . 3 ?
Ca1 O10 C30 O9 120.3(11) . . . . ?
Ca4 O10 C30 O9 -19.5(6) 3 . . . ?
Ca1 O10 C30 C31 -65.2(14) . . . . ?
Ca4 O10 C30 C31 155.1(4) 3 . . . ?
Ca1 O10 C30 Ca4 139.7(13) . . . 3 ?
O9 C30 C31 C32 -22.8(9) . . . . ?
O10 C30 C31 C32 162.5(6) . . . . ?
Ca4 C30 C31 C32 -123.0(14) 3 . . . ?
O9 C30 C31 C36 157.2(6) . . . . ?
O10 C30 C31 C36 -17.4(8) . . . . ?
Ca4 C30 C31 C36 57.1(17) 3 . . . ?
C36 C31 C32 C33 -1.5(10) . . . . ?
C30 C31 C32 C33 178.5(6) . . . . ?
C31 C32 C33 C34 1.9(10) . . . . ?
C32 C33 C34 C35 -2.4(9) . . . . ?
C32 C33 C34 C37 -178.7(6) . . . . ?
C33 C34 C35 C36 2.6(10) . . . . ?
C37 C34 C35 C36 179.1(6) . . . . ?
C34 C35 C36 C31 -2.3(10) . . . . ?
C32 C31 C36 C35 1.7(9) . . . . ?
C30 C31 C36 C35 -178.4(6) . . . . ?
C35 C34 C37 C38 -171.5(6) . . . . ?
C33 C34 C37 C38 4.8(8) . . . . ?
C35 C34 C37 C52 -49.0(8) . . . . ?
C33 C34 C37 C52 127.3(6) . . . . ?
C35 C34 C37 C45 69.1(7) . . . . ?
C33 C34 C37 C45 -114.6(7) . . . . ?
C34 C37 C38 C39 -72.7(8) . . . . ?
C52 C37 C38 C39 168.8(6) . . . . ?
C45 C37 C38 C39 49.7(8) . . . . ?
C34 C37 C38 C44 109.7(7) . . . . ?
C52 C37 C38 C44 -8.9(9) . . . . ?
C45 C37 C38 C44 -128.0(7) . . . . ?
C44 C38 C39 C40 3.9(10) . . . . ?
C37 C38 C39 C40 -173.9(6) . . . . ?
C38 C39 C40 C41 -3.2(11) . . . . ?
C39 C40 C41 C43 -0.5(11) . . . . ?
C39 C40 C41 C42 178.1(7) . . . . ?
Ca2 O12 C42 O11 15.9(8) 3_565 . . . ?
Ca2 O12 C42 C41 -162.1(6) 3_565 . . . ?
Ca3 O11 C42 O12 114.5(8) 2_665 . . . ?
Ca2 O11 C42 O12 -15.1(8) 3_565 . . . ?
Ca3 O11 C42 C41 -67.5(11) 2_665 . . . ?
Ca2 O11 C42 C41 163.0(7) 3_565 . . . ?
Ca3 O11 C42 Ca2 129.5(8) 2_665 . . 3_565 ?
C43 C41 C42 O12 -18.9(11) . . . . ?
C40 C41 C42 O12 162.5(8) . . . . ?
C43 C41 C42 O11 163.1(8) . . . . ?
C40 C41 C42 O11 -15.6(11) . . . . ?
C43 C41 C42 Ca2 -94(2) . . . 3_565 ?
C40 C41 C42 Ca2 87(2) . . . 3_565 ?
C40 C41 C43 C44 3.4(11) . . . . ?
C42 C41 C43 C44 -175.3(7) . . . . ?
C39 C38 C44 C43 -1.0(10) . . . . ?
C37 C38 C44 C43 176.7(6) . . . . ?
C41 C43 C44 C38 -2.6(11) . . . . ?
C38 C37 C45 C46 45.9(8) . . . . ?
C34 C37 C45 C46 169.3(6) . . . . ?
C52 C37 C45 C46 -75.0(8) . . . . ?
C38 C37 C45 C51 -134.3(7) . . . . ?
C34 C37 C45 C51 -10.9(9) . . . . ?
C52 C37 C45 C51 104.8(7) . . . . ?
C51 C45 C46 C47 -3.2(11) . . . . ?
C37 C45 C46 C47 176.6(6) . . . . ?
C45 C46 C47 C48 0.8(11) . . . . ?
C46 C47 C48 C50 1.0(11) . . . . ?
C46 C47 C48 C49 -177.0(7) . . . . ?
Ca2 O14 C49 O13 14.8(9) 1_665 . . . ?
Ca2 O14 C49 C48 -159.5(7) 1_665 . . . ?
Ca1 O13 C49 O14 112.9(9) 4_565 . . . ?
Ca2 O13 C49 O14 -14.2(9) 1_665 . . . ?
Ca1 O13 C49 C48 -72.6(10) 4_565 . . . ?
Ca2 O13 C49 C48 160.4(7) 1_665 . . . ?
Ca1 O13 C49 Ca2 127.0(6) 4_565 . . 1_665 ?
C47 C48 C49 O14 159.6(8) . . . . ?
C50 C48 C49 O14 -18.4(12) . . . . ?
C47 C48 C49 O13 -15.1(11) . . . . ?
C50 C48 C49 O13 166.9(7) . . . . ?
C47 C48 C49 Ca2 74.5(19) . . . 1_665 ?
C50 C48 C49 Ca2 -103.5(19) . . . 1_665 ?
C47 C48 C50 C51 -0.4(11) . . . . ?
C49 C48 C50 C51 177.6(7) . . . . ?
C48 C50 C51 C45 -2.1(11) . . . . ?
C46 C45 C51 C50 3.8(11) . . . . ?
C37 C45 C51 C50 -176.0(6) . . . . ?
C38 C37 C52 C53 -105.1(8) . . . . ?
C34 C37 C52 C53 131.8(7) . . . . ?
C45 C37 C52 C53 12.2(9) . . . . ?
C38 C37 C52 C58 76.4(7) . . . . ?
C34 C37 C52 C58 -46.8(8) . . . . ?
C45 C37 C52 C58 -166.4(6) . . . . ?
C58 C52 C53 C54 2.8(11) . . . . ?
C37 C52 C53 C54 -175.7(7) . . . . ?
C52 C53 C54 C55 0.3(12) . . . . ?
C53 C54 C55 C57 -4.0(12) . . . . ?
C53 C54 C55 C56 176.1(7) . . . 1_655 ?
Ca4 O16 C56 O15 24.0(9) 3 . . . ?
Ca4 O16 C56 C55 -158.3(5) 3 . . 1_455 ?
Ca1 O15 C56 O16 -41.1(11) . . . . ?
Ca1 O15 C56 C55 141.1(6) . . . 1_455 ?
C54 C55 C57 C58 4.5(10) . . . . ?
C56 C55 C57 C58 -175.6(6) 1_655 . . . ?
C55 C57 C58 C52 -1.4(10) . . . . ?
C53 C52 C58 C57 -2.3(10) . . . . ?
C37 C52 C58 C57 176.3(6) . . . . ?
